data_4025382
loop_
_publ_author_name
'Cornelius J. O'
Connor'
'Mark D. Roydhouse'
'Anna M. Przyby\/l'
'Michael D. Wall'
'J. Mike Southern'

_publ_section_title
;
 Facile Synthesis of 3-Nitro-2-substituted Thiophenes
;
_journal_name_full 'Journal of Organic Chemistry'
_journal_page_first 2534
_journal_page_last 2538
_journal_paper_doi 10.1021/jo902656y
_journal_volume 75
_journal_year 2010
_chemical_formula_sum 'C8 H15 N O3 S'
_chemical_formula_weight 205.27
_chemical_name_systematic
; 
 ? 
;
_space_group_IT_number 61
_symmetry_cell_setting orthorhombic
_symmetry_space_group_name_Hall '-P 2ac 2ab'
_symmetry_space_group_name_H-M 'P b c a'
_atom_sites_solution_hydrogens geom
_atom_sites_solution_primary direct
_atom_sites_solution_secondary difmap
_audit_creation_method SHELXL-97
_cell_angle_alpha 90.00
_cell_angle_beta 90.00
_cell_angle_gamma 90.00
_cell_formula_units_Z 8
_cell_length_a 12.453(5)
_cell_length_b 8.941(3)
_cell_length_c 18.435(7)
_cell_measurement_temperature 108(2)
_cell_volume 2052.6(13)
_computing_cell_refinement Crystalclear
_computing_data_collection Crystalclear
_computing_data_reduction Crystalclear
_computing_molecular_graphics Shelxtl
_computing_publication_material Shelxtl
_computing_structure_refinement 'SHELXL-97 (Sheldrick, 1997)'
_computing_structure_solution 'SHELXS-97 (Sheldrick, 1990)'
_diffrn_ambient_temperature 108(2)
_diffrn_measured_fraction_theta_full 0.962
_diffrn_measured_fraction_theta_max 0.962
_diffrn_measurement_device_type 'Rigaku Saturn 724'
_diffrn_measurement_method 'omega and phi scans'
_diffrn_radiation_monochromator graphite
_diffrn_radiation_source 'fine-focus sealed tube'
_diffrn_radiation_type MoK\a
_diffrn_radiation_wavelength 0.71075
_diffrn_reflns_av_R_equivalents 0.1236
_diffrn_reflns_av_sigmaI/netI 0.0908
_diffrn_reflns_limit_h_max 14
_diffrn_reflns_limit_h_min -14
_diffrn_reflns_limit_k_max 10
_diffrn_reflns_limit_k_min -10
_diffrn_reflns_limit_l_max 21
_diffrn_reflns_limit_l_min -21
_diffrn_reflns_number 7355
_diffrn_reflns_theta_full 24.99
_diffrn_reflns_theta_max 24.99
_diffrn_reflns_theta_min 3.01
_exptl_absorpt_coefficient_mu 0.292
_exptl_absorpt_correction_T_max 1.0000
_exptl_absorpt_correction_T_min 0.8589
_exptl_absorpt_correction_type multi-scan
_exptl_absorpt_process_details Crystalclear
_exptl_crystal_colour colourless
_exptl_crystal_density_diffrn 1.329
_exptl_crystal_density_method 'not measured'
_exptl_crystal_description prism
_exptl_crystal_F_000 880
_exptl_crystal_size_max 0.4
_exptl_crystal_size_mid 0.3
_exptl_crystal_size_min 0.2
_refine_diff_density_max 1.050
_refine_diff_density_min -1.038
_refine_diff_density_rms 0.370
_refine_ls_extinction_method none
_refine_ls_goodness_of_fit_ref 1.163
_refine_ls_hydrogen_treatment constr
_refine_ls_matrix_type full
_refine_ls_number_parameters 121
_refine_ls_number_reflns 1741
_refine_ls_number_restraints 0
_refine_ls_restrained_S_all 1.163
_refine_ls_R_factor_all 0.0829
_refine_ls_R_factor_gt 0.0542
_refine_ls_shift/su_max 0.000
_refine_ls_shift/su_mean 0.000
_refine_ls_structure_factor_coef Fsqd
_refine_ls_weighting_details 'calc w=1/[\s^2^(Fo^2^)+(0.1598P)^2^+1.1098P] where P=(Fo^2^+2Fc^2^)/3'
_refine_ls_weighting_scheme calc
_refine_ls_wR_factor_gt 0.1720
_refine_ls_wR_factor_ref 0.2255
_reflns_number_gt 1649
_reflns_number_total 1741
_reflns_threshold_expression >2sigma(I)
_cod_data_source_file jo902656y_si_004.cif
_cod_data_source_block shelxl
_cod_depositor_comments
;

2020-11-05
Z value and formula fixed to values more according to usual
chemical conventions.                 miguel
;
_cod_original_formula_sum 'C64 H120 N8 O24 S8'
_cod_original_formula_weight 1642.16
_cod_original_formula_units_Z 1
_cod_database_code 4025382

loop_
_symmetry_equiv_pos_as_xyz
'x, y, z'
'-x+1/2, -y, z+1/2'
'x+1/2, -y+1/2, -z'
'-x, y+1/2, -z+1/2'
'-x, -y, -z'
'x-1/2, y, -z-1/2'
'-x-1/2, y-1/2, z'
'x, -y-1/2, z-1/2'

loop_
_atom_site_label
_atom_site_type_symbol
_atom_site_fract_x
_atom_site_fract_y
_atom_site_fract_z
_atom_site_U_iso_or_equiv
_atom_site_adp_type
_atom_site_occupancy
_atom_site_symmetry_multiplicity
_atom_site_calc_flag
_atom_site_refinement_flags
_atom_site_disorder_assembly
_atom_site_disorder_group
S1 S 0.17756(5) 0.45441(8) 0.16701(4) 0.0173(4) Uani 1 1 d . . .
O1 O 0.49366(15) 0.2595(2) 0.03630(12) 0.0280(6) Uani 1 1 d . . .
O2 O 0.51604(17) 0.4749(2) 0.08618(13) 0.0309(6) Uani 1 1 d . . .
O3 O 0.29839(16) 0.5717(2) 0.01894(12) 0.0219(5) Uani 1 1 d . . .
H3 H 0.3529 0.5739 -0.0079 0.033 Uiso 1 1 calc R . .
N1 N 0.46080(17) 0.3654(2) 0.07201(11) 0.0182(6) Uani 1 1 d . . .
C1 C 0.3796(2) 0.6030(4) 0.31364(17) 0.0268(7) Uani 1 1 d . . .
H1A H 0.4582 0.6023 0.3111 0.040 Uiso 1 1 calc R . .
H1B H 0.3568 0.6433 0.3606 0.040 Uiso 1 1 calc R . .
H1C H 0.3508 0.6657 0.2746 0.040 Uiso 1 1 calc R . .
C2 C 0.3374(2) 0.4439(3) 0.30524(16) 0.0188(7) Uani 1 1 d . . .
H2A H 0.2572 0.4473 0.3074 0.023 Uiso 1 1 calc R . .
C3 C 0.3770(2) 0.3448(3) 0.36711(16) 0.0280(7) Uani 1 1 d . . .
H3A H 0.3480 0.2437 0.3612 0.042 Uiso 1 1 calc R . .
H3B H 0.3529 0.3864 0.4135 0.042 Uiso 1 1 calc R . .
H3C H 0.4557 0.3408 0.3663 0.042 Uiso 1 1 calc R . .
C4 C 0.3699(2) 0.3731(3) 0.23276(13) 0.0168(6) Uani 1 1 d . . .
H4A H 0.4492 0.3733 0.2295 0.020 Uiso 1 1 calc R . .
H4B H 0.3462 0.2674 0.2328 0.020 Uiso 1 1 calc R . .
C5 C 0.3253(2) 0.4483(3) 0.16534(14) 0.0158(8) Uani 1 1 d . . .
H5 H 0.3552 0.5516 0.1605 0.019 Uiso 1 1 calc R . .
C6 C 0.3457(2) 0.3601(3) 0.09668(14) 0.0151(6) Uani 1 1 d . . .
H6 H 0.3260 0.2533 0.1058 0.018 Uiso 1 1 calc R . .
C7 C 0.2727(2) 0.4211(3) 0.03589(14) 0.0168(7) Uani 1 1 d . . .
H7 H 0.2763 0.3563 -0.0083 0.020 Uiso 1 1 calc R . .
C8 C 0.1610(2) 0.4172(3) 0.06967(15) 0.0175(7) Uani 1 1 d . . .
H8A H 0.1275 0.3180 0.0621 0.021 Uiso 1 1 calc R . .
H8B H 0.1145 0.4943 0.0473 0.021 Uiso 1 1 calc R . .

loop_
_atom_site_aniso_label
_atom_site_aniso_U_11
_atom_site_aniso_U_22
_atom_site_aniso_U_33
_atom_site_aniso_U_23
_atom_site_aniso_U_13
_atom_site_aniso_U_12
S1 0.0111(6) 0.0222(6) 0.0186(6) -0.0016(2) 0.0013(2) 0.0010(2)
O1 0.0252(11) 0.0275(12) 0.0312(12) -0.0016(9) 0.0096(8) 0.0095(9)
O2 0.0169(11) 0.0395(13) 0.0362(13) -0.0040(10) 0.0066(9) -0.0095(9)
O3 0.0195(11) 0.0185(10) 0.0276(12) 0.0051(8) 0.0022(9) -0.0009(8)
N1 0.0155(12) 0.0220(13) 0.0169(11) 0.0044(9) 0.0010(8) 0.0031(9)
C1 0.0241(15) 0.0295(16) 0.0267(15) -0.0050(13) -0.0016(12) 0.0018(12)
C2 0.0126(13) 0.0286(16) 0.0153(16) -0.0001(10) 0.0001(10) 0.0012(10)
C3 0.0230(15) 0.0381(18) 0.0230(15) 0.0063(13) -0.0018(12) -0.0034(12)
C4 0.0138(12) 0.0194(13) 0.0172(13) 0.0012(10) 0.0005(10) 0.0002(10)
C5 0.0099(16) 0.0178(16) 0.0196(18) 0.0000(9) 0.0024(9) -0.0004(9)
C6 0.0111(13) 0.0175(13) 0.0168(13) 0.0010(10) 0.0016(10) -0.0002(9)
C7 0.0154(14) 0.0145(13) 0.0204(14) -0.0018(10) 0.0006(10) 0.0003(10)
C8 0.0129(13) 0.0183(14) 0.0214(14) -0.0039(10) -0.0014(11) 0.0005(10)

loop_
_atom_type_symbol
_atom_type_description
_atom_type_scat_dispersion_real
_atom_type_scat_dispersion_imag
_atom_type_scat_source
C C 0.0033 0.0016 'International Tables Vol C Tables 4.2.6.8 and 6.1.1.4'
H H 0.0000 0.0000 'International Tables Vol C Tables 4.2.6.8 and 6.1.1.4'
N N 0.0061 0.0033 'International Tables Vol C Tables 4.2.6.8 and 6.1.1.4'
O O 0.0106 0.0060 'International Tables Vol C Tables 4.2.6.8 and 6.1.1.4'
S S 0.1246 0.1234 'International Tables Vol C Tables 4.2.6.8 and 6.1.1.4'

loop_
_geom_angle_atom_site_label_1
_geom_angle_atom_site_label_2
_geom_angle_atom_site_label_3
_geom_angle
_geom_angle_site_symmetry_1
_geom_angle_site_symmetry_3
_geom_angle_publ_flag
C8 S1 C5 95.20(12) . . ?
C7 O3 H3 109.5 . . ?
O1 N1 O2 123.1(2) . . ?
O1 N1 C6 117.2(2) . . ?
O2 N1 C6 119.7(2) . . ?
C2 C1 H1A 109.5 . . ?
C2 C1 H1B 109.5 . . ?
H1A C1 H1B 109.5 . . ?
C2 C1 H1C 109.5 . . ?
H1A C1 H1C 109.5 . . ?
H1B C1 H1C 109.5 . . ?
C1 C2 C3 110.7(2) . . ?
C1 C2 C4 112.5(2) . . ?
C3 C2 C4 109.1(2) . . ?
C1 C2 H2A 108.1 . . ?
C3 C2 H2A 108.1 . . ?
C4 C2 H2A 108.1 . . ?
C2 C3 H3A 109.5 . . ?
C2 C3 H3B 109.5 . . ?
H3A C3 H3B 109.5 . . ?
C2 C3 H3C 109.5 . . ?
H3A C3 H3C 109.5 . . ?
H3B C3 H3C 109.5 . . ?
C5 C4 C2 115.8(2) . . ?
C5 C4 H4A 108.3 . . ?
C2 C4 H4A 108.3 . . ?
C5 C4 H4B 108.3 . . ?
C2 C4 H4B 108.3 . . ?
H4A C4 H4B 107.4 . . ?
C6 C5 C4 113.1(2) . . ?
C6 C5 S1 101.39(17) . . ?
C4 C5 S1 111.40(18) . . ?
C6 C5 H5 110.2 . . ?
C4 C5 H5 110.2 . . ?
S1 C5 H5 110.2 . . ?
N1 C6 C5 113.4(2) . . ?
N1 C6 C7 109.3(2) . . ?
C5 C6 C7 108.9(2) . . ?
N1 C6 H6 108.4 . . ?
C5 C6 H6 108.4 . . ?
C7 C6 H6 108.4 . . ?
O3 C7 C8 108.5(2) . . ?
O3 C7 C6 111.3(2) . . ?
C8 C7 C6 103.5(2) . . ?
O3 C7 H7 111.1 . . ?
C8 C7 H7 111.1 . . ?
C6 C7 H7 111.1 . . ?
C7 C8 S1 106.98(18) . . ?
C7 C8 H8A 110.3 . . ?
S1 C8 H8A 110.3 . . ?
C7 C8 H8B 110.3 . . ?
S1 C8 H8B 110.3 . . ?
H8A C8 H8B 108.6 . . ?

loop_
_geom_bond_atom_site_label_1
_geom_bond_atom_site_label_2
_geom_bond_distance
_geom_bond_site_symmetry_2
_geom_bond_publ_flag
S1 C8 1.837(3) . ?
S1 C5 1.841(3) . ?
O1 N1 1.224(3) . ?
O2 N1 1.225(3) . ?
O3 C7 1.419(3) . ?
O3 H3 0.8400 . ?
N1 C6 1.505(3) . ?
C1 C2 1.525(4) . ?
C1 H1A 0.9800 . ?
C1 H1B 0.9800 . ?
C1 H1C 0.9800 . ?
C2 C3 1.526(4) . ?
C2 C4 1.533(4) . ?
C2 H2A 1.0000 . ?
C3 H3A 0.9800 . ?
C3 H3B 0.9800 . ?
C3 H3C 0.9800 . ?
C4 C5 1.518(4) . ?
C4 H4A 0.9900 . ?
C4 H4B 0.9900 . ?
C5 C6 1.513(4) . ?
C5 H5 1.0000 . ?
C6 C7 1.542(4) . ?
C6 H6 1.0000 . ?
C7 C8 1.525(4) . ?
C7 H7 1.0000 . ?
C8 H8A 0.9900 . ?
C8 H8B 0.9900 . ?

loop_
_geom_torsion_atom_site_label_1
_geom_torsion_atom_site_label_2
_geom_torsion_atom_site_label_3
_geom_torsion_atom_site_label_4
_geom_torsion
_geom_torsion_site_symmetry_1
_geom_torsion_site_symmetry_2
_geom_torsion_site_symmetry_3
_geom_torsion_site_symmetry_4
_geom_torsion_publ_flag
C1 C2 C4 C5 -63.5(3) . . . . ?
C3 C2 C4 C5 173.1(2) . . . . ?
C2 C4 C5 C6 -171.1(2) . . . . ?
C2 C4 C5 S1 -57.6(3) . . . . ?
C8 S1 C5 C6 -21.10(19) . . . . ?
C8 S1 C5 C4 -141.7(2) . . . . ?
O1 N1 C6 C5 153.1(2) . . . . ?
O2 N1 C6 C5 -29.0(3) . . . . ?
O1 N1 C6 C7 -85.2(3) . . . . ?
O2 N1 C6 C7 92.7(3) . . . . ?
C4 C5 C6 N1 -73.3(3) . . . . ?
S1 C5 C6 N1 167.30(17) . . . . ?
C4 C5 C6 C7 164.8(2) . . . . ?
S1 C5 C6 C7 45.4(2) . . . . ?
N1 C6 C7 O3 -60.6(3) . . . . ?
C5 C6 C7 O3 63.7(3) . . . . ?
N1 C6 C7 C8 -176.9(2) . . . . ?
C5 C6 C7 C8 -52.6(3) . . . . ?
O3 C7 C8 S1 -85.3(2) . . . . ?
C6 C7 C8 S1 33.0(2) . . . . ?
C5 S1 C8 C7 -7.31(19) . . . . ?
